data_4515717
loop_
_publ_author_name
'Li, Haoyu'
'Cheng, Zengrui'
'Tung, Chen-Ho'
'Xu, Zhenghu'

_publ_section_title
;
 Atom Transfer Radical Addition to Alkynes and Enynes: A Versatile
 Gold/Photoredox Approach to Thio-Functionalized Vinylsulfones
;
_journal_issue 9
_journal_name_full 'ACS Catalysis'
_journal_page_first 8237
_journal_paper_doi 10.1021/acscatal.8b02194
_journal_volume 8
_journal_year 2018
_chemical_formula_moiety 'C21 H20 F4 O3 S2'
_chemical_formula_sum 'C21 H20 F4 O3 S2'
_chemical_formula_weight 460.49
_space_group_crystal_system monoclinic
_space_group_IT_number 14
_space_group_name_Hall '-P 2ybc'
_space_group_name_H-M_alt 'P 1 21/c 1'
_atom_sites_solution_hydrogens geom
_atom_sites_solution_primary dual
_atom_sites_solution_secondary difmap
_audit_creation_date 2018-02-02
_audit_creation_method
;
Olex2 1.2
(compiled 2017.03.28 svn.r3405 for OlexSys, GUI svn.r5337)
;
_cell_angle_alpha 90.00
_cell_angle_beta 107.747(6)
_cell_angle_gamma 90.00
_cell_formula_units_Z 4
_cell_length_a 10.219(7)
_cell_length_b 20.254(12)
_cell_length_c 10.852(7)
_cell_measurement_reflns_used 2437
_cell_measurement_temperature 298(2)
_cell_measurement_theta_max 22.343
_cell_measurement_theta_min 2.321
_cell_volume 2139(2)
_computing_cell_refinement 'SAINT v8.37A (Bruker, 2015)'
_computing_data_reduction 'SAINT v8.37A (Bruker, 2015)'
_computing_molecular_graphics 'Olex2 (Dolomanov et al., 2009)'
_computing_publication_material 'Olex2 (Dolomanov et al., 2009)'
_computing_structure_refinement 'XH (Sheldrick, 2008)'
_computing_structure_solution 'XT (Sheldrick, 2015)'
_diffrn_ambient_temperature 298(2)
_diffrn_measured_fraction_theta_full 0.999
_diffrn_measured_fraction_theta_max 0.999
_diffrn_measurement_device_type 'Bruker APEX-II'
_diffrn_radiation_monochromator graphite
_diffrn_radiation_type MoK\a
_diffrn_radiation_wavelength 0.71073
_diffrn_reflns_av_R_equivalents 0.0409
_diffrn_reflns_av_unetI/netI 0.0533
_diffrn_reflns_limit_h_max 13
_diffrn_reflns_limit_h_min -13
_diffrn_reflns_limit_k_max 25
_diffrn_reflns_limit_k_min -26
_diffrn_reflns_limit_l_max 14
_diffrn_reflns_limit_l_min -14
_diffrn_reflns_number 14714
_diffrn_reflns_theta_full 27.45
_diffrn_reflns_theta_max 27.45
_diffrn_reflns_theta_min 2.01
_diffrn_source 'fine-focus sealed tube'
_exptl_absorpt_coefficient_mu 0.303
_exptl_absorpt_correction_T_max 0.7456
_exptl_absorpt_correction_T_min 0.6957
_exptl_absorpt_correction_type multi-scan
_exptl_absorpt_process_details
;
SADABS-2016/2 (Bruker,2016/2) was used for absorption correction.
wR2(int) was 0.0510 before and 0.0406 after correction.
The Ratio of minimum to maximum transmission is 0.9331.
The \l/2 correction factor is Not present.
;
_exptl_crystal_colour 'clear light colourless'
_exptl_crystal_colour_lustre clear
_exptl_crystal_colour_modifier light
_exptl_crystal_colour_primary colourless
_exptl_crystal_density_diffrn 1.430
_exptl_crystal_density_method 'not measured'
_exptl_crystal_description block
_exptl_crystal_F_000 952
_exptl_crystal_size_max 0.05
_exptl_crystal_size_mid 0.04
_exptl_crystal_size_min 0.02
_refine_diff_density_max 0.386
_refine_diff_density_min -0.377
_refine_diff_density_rms 0.054
_refine_ls_extinction_method none
_refine_ls_goodness_of_fit_ref 1.031
_refine_ls_hydrogen_treatment constr
_refine_ls_matrix_type full
_refine_ls_number_parameters 273
_refine_ls_number_reflns 4876
_refine_ls_number_restraints 0
_refine_ls_restrained_S_all 1.031
_refine_ls_R_factor_all 0.1118
_refine_ls_R_factor_gt 0.0543
_refine_ls_shift/su_max 0.001
_refine_ls_shift/su_mean 0.000
_refine_ls_structure_factor_coef Fsqd
_refine_ls_weighting_details 'calc w=1/[\s^2^(Fo^2^)+(0.1000P)^2^+0.0000P] where P=(Fo^2^+2Fc^2^)/3'
_refine_ls_weighting_scheme calc
_refine_ls_wR_factor_gt 0.1463
_refine_ls_wR_factor_ref 0.1922
_reflns_number_gt 2634
_reflns_number_total 4876
_reflns_threshold_expression >2sigma(I)
_cod_data_source_file cs8b02194_si_003.cif
_cod_data_source_block 180131a_0m
_cod_database_code 4515717
_olex2_refinement_description
;
1. Fixed Uiso
 At 1.2 times of:
  All C(H) groups, All C(H,H) groups
 At 1.5 times of:
  All C(H,H,H) groups
2.a Ternary CH refined with riding coordinates:
 C16(H16)
2.b Secondary CH2 refined with riding coordinates:
 C15(H15A,H15B), C17(H17A,H17B)
2.c Aromatic/amide H refined with riding coordinates:
 C2(H2), C3(H3), C5(H5), C6(H6), C7(H7), C8(H8), C9(H9), C10(H10), C12(H12)
2.d Idealised Me refined as rotating group:
 C19(H19A,H19B,H19C), C20(H20A,H20B,H20C)
;
_olex2_submission_special_instructions 'No special instructions were received'

loop_
_space_group_symop_id
_space_group_symop_operation_xyz
1 'x, y, z'
2 '-x, y+1/2, -z+1/2'
3 '-x, -y, -z'
4 'x, -y-1/2, z-1/2'

loop_
_atom_site_label
_atom_site_type_symbol
_atom_site_fract_x
_atom_site_fract_y
_atom_site_fract_z
_atom_site_U_iso_or_equiv
_atom_site_adp_type
_atom_site_occupancy
_atom_site_calc_flag
_atom_site_refinement_flags_posn
C1 C 0.1645(3) 0.56860(18) 0.1387(4) 0.0634(9) Uani 1 d .
C2 C 0.2187(3) 0.62073(18) 0.2172(3) 0.0624(9) Uani 1 d .
H2 H 0.1663 0.6439 0.2593 0.075 Uiso 1 calc R
C3 C 0.3537(3) 0.63836(15) 0.2328(3) 0.0477(7) Uani 1 d .
H3 H 0.3929 0.6732 0.2873 0.057 Uiso 1 calc R
C4 C 0.4312(2) 0.60477(13) 0.1682(3) 0.0377(6) Uani 1 d .
C5 C 0.3714(3) 0.55238(14) 0.0906(3) 0.0458(7) Uani 1 d .
H5 H 0.4225 0.5291 0.0473 0.055 Uiso 1 calc R
C6 C 0.2383(3) 0.53364(17) 0.0755(3) 0.0581(8) Uani 1 d .
H6 H 0.1994 0.4979 0.0234 0.070 Uiso 1 calc R
C7 C 0.1314(4) 0.7318(2) -0.0678(4) 0.0931(14) Uani 1 d .
H7 H 0.0396 0.7202 -0.1043 0.112 Uiso 1 calc R
C8 C 0.1650(5) 0.7863(2) 0.0098(4) 0.0968(15) Uani 1 d .
H8 H 0.0957 0.8111 0.0264 0.116 Uiso 1 calc R
C9 C 0.2993(4) 0.80482(19) 0.0635(4) 0.0784(11) Uani 1 d .
H9 H 0.3207 0.8419 0.1165 0.094 Uiso 1 calc R
C10 C 0.4026(4) 0.76864(16) 0.0391(3) 0.0594(8) Uani 1 d .
H10 H 0.4939 0.7814 0.0736 0.071 Uiso 1 calc R
C11 C 0.3680(3) 0.71292(15) -0.0380(3) 0.0519(8) Uani 1 d .
C12 C 0.2330(3) 0.69387(18) -0.0922(3) 0.0685(10) Uani 1 d .
H12 H 0.2110 0.6564 -0.1439 0.082 Uiso 1 calc R
C13 C 0.6178(3) 0.64825(14) 0.0859(3) 0.0450(7) Uani 1 d .
C14 C 0.5759(2) 0.62545(13) 0.1842(3) 0.0393(6) Uani 1 d .
C15 C 0.7641(3) 0.66883(16) 0.0997(4) 0.0614(9) Uani 1 d .
H15A H 0.7958 0.6452 0.0365 0.074 Uiso 1 calc R
H15B H 0.7657 0.7156 0.0813 0.074 Uiso 1 calc R
C16 C 0.6774(2) 0.62638(14) 0.3206(3) 0.0436(7) Uani 1 d .
H16 H 0.6287 0.6462 0.3766 0.052 Uiso 1 calc R
C17 C 0.7937(3) 0.67357(17) 0.3213(4) 0.0636(9) Uani 1 d .
H17A H 0.7582 0.7182 0.3064 0.076 Uiso 1 calc R
H17B H 0.8630 0.6723 0.4054 0.076 Uiso 1 calc R
C18 C 0.7240(3) 0.55614(15) 0.3767(3) 0.0495(7) Uani 1 d .
C19 C 0.6053(3) 0.51621(17) 0.3963(4) 0.0674(10) Uani 1 d .
H19A H 0.6409 0.4782 0.4488 0.101 Uiso 1 calc GR
H19B H 0.5456 0.5021 0.3139 0.101 Uiso 1 calc GR
H19C H 0.5546 0.5431 0.4387 0.101 Uiso 1 calc GR
C20 C 0.7902(3) 0.51585(17) 0.2920(4) 0.0694(10) Uani 1 d .
H20A H 0.8727 0.5374 0.2886 0.104 Uiso 1 calc GR
H20B H 0.7272 0.5124 0.2061 0.104 Uiso 1 calc GR
H20C H 0.8121 0.4725 0.3281 0.104 Uiso 1 calc GR
C21 C 0.7985(5) 0.6008(2) 0.6425(4) 0.0934(14) Uani 1 d .
F1 F 0.03245(18) 0.55071(13) 0.1233(3) 0.1045(9) Uani 1 d .
F2 F 0.7589(4) 0.66145(15) 0.6133(3) 0.1433(13) Uani 1 d .
F3 F 0.6942(5) 0.5722(2) 0.6664(4) 0.1894(19) Uani 1 d .
F4 F 0.8923(4) 0.60386(17) 0.7564(3) 0.1693(16) Uani 1 d .
O1 O 0.8546(2) 0.65628(12) 0.2243(2) 0.0686(7) Uani 1 d .
O2 O 0.4458(2) 0.60833(11) -0.1393(2) 0.0658(6) Uani 1 d .
O3 O 0.5760(3) 0.71146(12) -0.1281(2) 0.0775(7) Uani 1 d .
S1 S 0.50184(8) 0.66706(4) -0.06972(8) 0.0543(3) Uani 1 d .
S02 S 0.86613(9) 0.56055(5) 0.53156(10) 0.0787(4) Uani 1 d .

loop_
_atom_site_aniso_label
_atom_site_aniso_U_11
_atom_site_aniso_U_22
_atom_site_aniso_U_33
_atom_site_aniso_U_23
_atom_site_aniso_U_13
_atom_site_aniso_U_12
C1 0.0300(15) 0.085(3) 0.077(2) -0.016(2) 0.0183(15) -0.0144(15)
C2 0.0403(16) 0.077(2) 0.073(2) -0.0210(19) 0.0217(16) 0.0012(15)
C3 0.0368(14) 0.0485(18) 0.0546(19) -0.0140(14) 0.0090(13) 0.0000(12)
C4 0.0291(12) 0.0377(16) 0.0426(15) 0.0020(12) 0.0057(11) 0.0001(11)
C5 0.0380(14) 0.0475(17) 0.0535(18) -0.0087(14) 0.0163(13) -0.0044(12)
C6 0.0430(16) 0.064(2) 0.067(2) -0.0217(17) 0.0175(16) -0.0149(14)
C7 0.058(2) 0.103(3) 0.095(3) -0.008(3) -0.011(2) 0.023(2)
C8 0.081(3) 0.101(3) 0.090(3) -0.009(3) -0.001(2) 0.050(3)
C9 0.094(3) 0.064(2) 0.062(2) -0.0003(19) 0.001(2) 0.026(2)
C10 0.068(2) 0.052(2) 0.0481(19) 0.0067(16) 0.0025(16) 0.0060(16)
C11 0.0582(18) 0.0470(19) 0.0426(17) 0.0051(14) 0.0034(14) 0.0059(14)
C12 0.059(2) 0.071(2) 0.060(2) -0.0050(19) -0.0048(17) 0.0066(17)
C13 0.0378(14) 0.0405(16) 0.0555(18) -0.0006(14) 0.0123(13) -0.0014(12)
C14 0.0293(12) 0.0342(15) 0.0509(17) -0.0016(13) 0.0070(12) 0.0008(11)
C15 0.0479(17) 0.057(2) 0.083(3) 0.0086(18) 0.0253(18) -0.0066(15)
C16 0.0317(13) 0.0440(17) 0.0497(17) -0.0015(13) 0.0044(12) -0.0017(12)
C17 0.0403(16) 0.061(2) 0.078(2) 0.0000(18) 0.0008(16) -0.0132(14)
C18 0.0386(14) 0.0498(18) 0.0527(19) 0.0047(14) 0.0027(13) 0.0024(13)
C19 0.0592(19) 0.064(2) 0.074(2) 0.0251(19) 0.0136(18) 0.0009(16)
C20 0.066(2) 0.061(2) 0.080(3) 0.0010(19) 0.0201(19) 0.0191(17)
C21 0.115(4) 0.077(3) 0.067(3) 0.005(2) -0.003(3) -0.008(3)
F1 0.0397(11) 0.142(2) 0.138(2) -0.0547(17) 0.0378(13) -0.0318(11)
F2 0.232(4) 0.101(2) 0.095(2) 0.0052(17) 0.046(2) 0.055(2)
F3 0.241(5) 0.223(4) 0.143(3) -0.066(3) 0.117(3) -0.099(4)
F4 0.218(4) 0.163(3) 0.0740(19) -0.014(2) -0.034(2) 0.024(3)
O1 0.0319(10) 0.0812(17) 0.0919(19) 0.0115(14) 0.0176(12) -0.0070(10)
O2 0.0844(16) 0.0585(15) 0.0536(14) -0.0111(11) 0.0197(12) -0.0035(12)
O3 0.0868(17) 0.0809(18) 0.0696(16) 0.0195(14) 0.0311(14) -0.0126(13)
S1 0.0584(5) 0.0545(5) 0.0494(5) 0.0035(4) 0.0157(4) -0.0020(4)
S02 0.0581(5) 0.0844(7) 0.0709(7) 0.0048(5) -0.0140(5) 0.0162(5)

loop_
_atom_type_symbol
_atom_type_description
_atom_type_scat_dispersion_real
_atom_type_scat_dispersion_imag
_atom_type_scat_source
C C 0.0033 0.0016 'International Tables Vol C Tables 4.2.6.8 and 6.1.1.4'
H H 0.0000 0.0000 'International Tables Vol C Tables 4.2.6.8 and 6.1.1.4'
F F 0.0171 0.0103 'International Tables Vol C Tables 4.2.6.8 and 6.1.1.4'
O O 0.0106 0.0060 'International Tables Vol C Tables 4.2.6.8 and 6.1.1.4'
S S 0.1246 0.1234 'International Tables Vol C Tables 4.2.6.8 and 6.1.1.4'

loop_
_geom_angle_atom_site_label_1
_geom_angle_atom_site_label_2
_geom_angle_atom_site_label_3
_geom_angle
C6 C1 C2 122.4(3)
F1 C1 C2 118.9(3)
F1 C1 C6 118.8(3)
C1 C2 H2 120.8
C1 C2 C3 118.4(3)
C3 C2 H2 120.8
C2 C3 H3 119.6
C2 C3 C4 120.9(3)
C4 C3 H3 119.6
C3 C4 C14 120.1(2)
C5 C4 C3 118.2(2)
C5 C4 C14 121.7(2)
C4 C5 H5 119.2
C6 C5 C4 121.7(3)
C6 C5 H5 119.2
C1 C6 C5 118.5(3)
C1 C6 H6 120.8
C5 C6 H6 120.8
C8 C7 H7 119.8
C8 C7 C12 120.3(4)
C12 C7 H7 119.8
C7 C8 H8 119.5
C7 C8 C9 120.9(4)
C9 C8 H8 119.5
C8 C9 H9 120.0
C8 C9 C10 120.0(4)
C10 C9 H9 120.0
C9 C10 H10 120.6
C9 C10 C11 118.8(3)
C11 C10 H10 120.6
C10 C11 S1 118.3(3)
C12 C11 C10 121.6(3)
C12 C11 S1 120.1(3)
C7 C12 H12 120.8
C11 C12 C7 118.4(3)
C11 C12 H12 120.8
C14 C13 C15 124.0(3)
C14 C13 S1 122.9(2)
C15 C13 S1 112.7(2)
C4 C14 C16 118.1(2)
C13 C14 C4 123.1(2)
C13 C14 C16 118.5(2)
C13 C15 H15A 109.1
C13 C15 H15B 109.1
H15A C15 H15B 107.8
O1 C15 C13 112.6(3)
O1 C15 H15A 109.1
O1 C15 H15B 109.1
C14 C16 H16 106.4
C14 C16 C18 113.7(2)
C17 C16 C14 108.1(2)
C17 C16 H16 106.4
C17 C16 C18 115.1(2)
C18 C16 H16 106.4
C16 C17 H17A 109.4
C16 C17 H17B 109.4
H17A C17 H17B 108.0
O1 C17 C16 111.0(3)
O1 C17 H17A 109.4
O1 C17 H17B 109.4
C16 C18 S02 111.7(2)
C19 C18 C16 112.0(2)
C19 C18 C20 108.5(3)
C19 C18 S02 109.5(2)
C20 C18 C16 112.9(3)
C20 C18 S02 101.7(2)
C18 C19 H19A 109.5
C18 C19 H19B 109.5
C18 C19 H19C 109.5
H19A C19 H19B 109.5
H19A C19 H19C 109.5
H19B C19 H19C 109.5
C18 C20 H20A 109.5
C18 C20 H20B 109.5
C18 C20 H20C 109.5
H20A C20 H20B 109.5
H20A C20 H20C 109.5
H20B C20 H20C 109.5
F2 C21 F3 104.7(5)
F2 C21 F4 105.5(4)
F2 C21 S02 115.4(4)
F3 C21 F4 103.9(4)
F3 C21 S02 116.4(4)
F4 C21 S02 109.8(4)
C15 O1 C17 111.0(2)
C11 S1 C13 104.93(14)
O2 S1 C11 109.25(15)
O2 S1 C13 111.43(14)
O2 S1 O3 117.79(15)
O3 S1 C11 107.37(16)
O3 S1 C13 105.24(15)
C21 S02 C18 106.23(19)

loop_
_geom_bond_atom_site_label_1
_geom_bond_atom_site_label_2
_geom_bond_distance
C1 C2 1.364(5)
C1 C6 1.362(4)
C1 F1 1.358(3)
C2 H2 0.9300
C2 C3 1.384(4)
C3 H3 0.9300
C3 C4 1.385(4)
C4 C5 1.376(4)
C4 C14 1.495(3)
C5 H5 0.9300
C5 C6 1.373(4)
C6 H6 0.9300
C7 H7 0.9300
C7 C8 1.367(6)
C7 C12 1.381(5)
C8 H8 0.9300
C8 C9 1.370(6)
C9 H9 0.9300
C9 C10 1.375(5)
C10 H10 0.9300
C10 C11 1.385(4)
C11 C12 1.379(4)
C11 S1 1.772(3)
C12 H12 0.9300
C13 C14 1.346(4)
C13 C15 1.515(4)
C13 S1 1.784(3)
C14 C16 1.527(4)
C15 H15A 0.9700
C15 H15B 0.9700
C15 O1 1.409(4)
C16 H16 0.9800
C16 C17 1.524(4)
C16 C18 1.564(4)
C17 H17A 0.9700
C17 H17B 0.9700
C17 O1 1.420(4)
C18 C19 1.527(4)
C18 C20 1.532(4)
C18 S02 1.858(3)
C19 H19A 0.9600
C19 H19B 0.9600
C19 H19C 0.9600
C20 H20A 0.9600
C20 H20B 0.9600
C20 H20C 0.9600
C21 F2 1.303(5)
C21 F3 1.307(6)
C21 F4 1.315(5)
C21 S02 1.760(5)
O2 S1 1.431(2)
O3 S1 1.441(2)
